data_1508814
loop_
_publ_author_name
'Fritz, Sven P.'
'West, Thomas H.'
'McGarrigle, Eoghan M.'
'Aggarwal, Varinder K.'

_publ_section_title
;
 Diastereoselective Synthesis of CF(3)-Substituted, Epoxide-Fused
 Heterocycles with \b-(Trifluoromethyl)vinylsulfonium Salts.
;
_journal_issue 24
_journal_name_full 'Organic letters'
_journal_page_first 6370
_journal_page_last 6373
_journal_paper_doi 10.1021/ol303200n
_journal_volume 14
_journal_year 2012
_chemical_absolute_configuration ad
_chemical_formula_moiety 'C13 H13 F3 N2 O5 S'
_chemical_formula_sum 'C13 H13 F3 N2 O5 S'
_chemical_formula_weight 366.31
_chemical_name_systematic
; 
 ? 
;
_space_group_IT_number 19
_space_group_name_H-M_alt 'P 21 21 21'
_symmetry_cell_setting orthorhombic
_symmetry_space_group_name_Hall 'P 2ac 2ab'
_symmetry_space_group_name_H-M 'P 21 21 21'
_atom_sites_solution_hydrogens geom
_atom_sites_solution_primary direct
_atom_sites_solution_secondary difmap
_audit_creation_method SHELXL-97
_cell_angle_alpha 90.00
_cell_angle_beta 90.00
_cell_angle_gamma 90.00
_cell_formula_units_Z 4
_cell_length_a 5.0772(2)
_cell_length_b 14.0415(5)
_cell_length_c 20.6933(6)
_cell_measurement_reflns_used 6569
_cell_measurement_temperature 100(2)
_cell_measurement_theta_max 27.55
_cell_measurement_theta_min 2.45
_cell_volume 1475.26(9)
_computing_cell_refinement 'Bruker Apex2'
_computing_data_collection 'Bruker Apex2'
_computing_data_reduction 'Bruker SAINT'
_computing_molecular_graphics 'Bruker ShelXTL'
_computing_publication_material 'Bruker ShelXTL'
_computing_structure_refinement 'SHELXL-97 (Sheldrick, 2008)'
_computing_structure_solution 'SHELXS-97 (Sheldrick, 2008)'
_diffrn_ambient_temperature 100(2)
_diffrn_measured_fraction_theta_full 0.992
_diffrn_measured_fraction_theta_max 0.992
_diffrn_measurement_device_type 'Bruker Apex II kappa CCD area detector'
_diffrn_measurement_method 'phi and omega scans'
_diffrn_radiation_monochromator graphite
_diffrn_radiation_source 'fine-focus sealed tube'
_diffrn_radiation_type MoK\a
_diffrn_radiation_wavelength 0.71073
_diffrn_reflns_av_R_equivalents 0.0323
_diffrn_reflns_av_sigmaI/netI 0.0260
_diffrn_reflns_limit_h_max 5
_diffrn_reflns_limit_h_min -6
_diffrn_reflns_limit_k_max 18
_diffrn_reflns_limit_k_min -18
_diffrn_reflns_limit_l_max 26
_diffrn_reflns_limit_l_min -26
_diffrn_reflns_number 17823
_diffrn_reflns_theta_full 27.65
_diffrn_reflns_theta_max 27.65
_diffrn_reflns_theta_min 2.45
_exptl_absorpt_coefficient_mu 0.284
_exptl_absorpt_correction_T_max 0.7456
_exptl_absorpt_correction_T_min 0.6879
_exptl_absorpt_correction_type multi-scan
_exptl_absorpt_process_details 'SADABS V2008/1'
_exptl_crystal_colour colourless
_exptl_crystal_density_diffrn 1.649
_exptl_crystal_density_method 'not measured'
_exptl_crystal_description lath
_exptl_crystal_F_000 752
_exptl_crystal_size_max 0.50
_exptl_crystal_size_mid 0.18
_exptl_crystal_size_min 0.03
_refine_diff_density_max 0.281
_refine_diff_density_min -0.240
_refine_diff_density_rms 0.043
_refine_ls_abs_structure_details 'Flack H D (1983), Acta Cryst. A39, 876-881'
_refine_ls_abs_structure_Flack 0.01(6)
_refine_ls_extinction_method none
_refine_ls_goodness_of_fit_ref 1.038
_refine_ls_hydrogen_treatment constr
_refine_ls_matrix_type full
_refine_ls_number_parameters 220
_refine_ls_number_reflns 3428
_refine_ls_number_restraints 0
_refine_ls_restrained_S_all 1.038
_refine_ls_R_factor_all 0.0313
_refine_ls_R_factor_gt 0.0273
_refine_ls_shift/su_max 0.001
_refine_ls_shift/su_mean 0.000
_refine_ls_structure_factor_coef Fsqd
_refine_ls_weighting_details 'calc w=1/[\s^2^(Fo^2^)+(0.0367P)^2^+0.2603P] where P=(Fo^2^+2Fc^2^)/3'
_refine_ls_weighting_scheme calc
_refine_ls_wR_factor_gt 0.0655
_refine_ls_wR_factor_ref 0.0676
_reflns_number_gt 3185
_reflns_number_total 3428
_reflns_threshold_expression >2sigma(I)
_cod_data_source_file ol303200n_si_004.cif
_cod_data_source_block sv432_f2_0m
_cod_database_code 1508814

loop_
_symmetry_equiv_pos_as_xyz
'x, y, z'
'-x+1/2, -y, z+1/2'
'-x, y+1/2, -z+1/2'
'x+1/2, -y+1/2, -z'

loop_
_atom_site_label
_atom_site_type_symbol
_atom_site_fract_x
_atom_site_fract_y
_atom_site_fract_z
_atom_site_U_iso_or_equiv
_atom_site_adp_type
_atom_site_occupancy
_atom_site_symmetry_multiplicity
_atom_site_calc_flag
_atom_site_refinement_flags
C1 C 0.2732(3) 0.74055(12) 0.85349(8) 0.0167(3) Uani 1 1 d .
H1 H 0.4257 0.7392 0.8229 0.020 Uiso 1 1 calc R
C2 C 0.3536(4) 0.78962(13) 0.91531(8) 0.0217(3) Uani 1 1 d .
H2 H 0.5325 0.7787 0.9341 0.026 Uiso 1 1 calc R
C3 C 0.2316(4) 0.88308(13) 0.91909(8) 0.0225(4) Uani 1 1 d .
C4 C 0.0668(4) 0.90060(12) 0.85923(8) 0.0183(3) Uani 1 1 d .
H4 H -0.1170 0.9172 0.8725 0.022 Uiso 1 1 calc R
C5 C 0.1853(4) 0.63883(13) 0.86834(8) 0.0205(4) Uani 1 1 d .
C6 C 0.3408(5) 0.96576(14) 0.95669(9) 0.0343(5) Uani 1 1 d .
H6A H 0.4678 1.0004 0.9299 0.051 Uiso 1 1 calc R
H6B H 0.4289 0.9422 0.9957 0.051 Uiso 1 1 calc R
H6C H 0.1969 1.0086 0.9690 0.051 Uiso 1 1 calc R
C7 C 0.1771(4) 0.98016(12) 0.81769(8) 0.0223(4) Uani 1 1 d .
H7A H 0.3574 0.9643 0.8047 0.033 Uiso 1 1 calc R
H7B H 0.1781 1.0397 0.8425 0.033 Uiso 1 1 calc R
H7C H 0.0672 0.9880 0.7791 0.033 Uiso 1 1 calc R
C8 C 0.1403(3) 0.79566(11) 0.69545(7) 0.0133(3) Uani 1 1 d .
C9 C 0.2843(3) 0.71533(13) 0.67756(7) 0.0177(3) Uani 1 1 d .
H9 H 0.2569 0.6561 0.6987 0.021 Uiso 1 1 calc R
C10 C 0.4688(3) 0.72351(13) 0.62817(8) 0.0187(3) Uani 1 1 d .
H10 H 0.5696 0.6700 0.6148 0.022 Uiso 1 1 calc R
C11 C 0.5020(3) 0.81076(13) 0.59910(7) 0.0172(3) Uani 1 1 d .
C12 C 0.3558(3) 0.89030(12) 0.61508(8) 0.0196(3) Uani 1 1 d .
H12 H 0.3812 0.9490 0.5931 0.023 Uiso 1 1 calc R
C13 C 0.1711(3) 0.88214(12) 0.66407(8) 0.0167(3) Uani 1 1 d .
H13 H 0.0664 0.9354 0.6760 0.020 Uiso 1 1 calc R
F1 F -0.0633(2) 0.63118(8) 0.88813(5) 0.0275(2) Uani 1 1 d .
F2 F 0.3385(2) 0.60252(7) 0.91542(5) 0.0278(3) Uani 1 1 d .
F3 F 0.2161(2) 0.58022(7) 0.81725(5) 0.0278(3) Uani 1 1 d .
N1 N 0.0671(3) 0.80363(9) 0.82798(6) 0.0154(3) Uani 1 1 d .
N2 N 0.7096(3) 0.81928(12) 0.54928(7) 0.0227(3) Uani 1 1 d .
O1 O 0.1303(3) 0.80422(9) 0.95691(6) 0.0301(3) Uani 1 1 d .
O2 O -0.2756(2) 0.86048(9) 0.75474(6) 0.0197(2) Uani 1 1 d .
O3 O -0.1731(2) 0.68775(8) 0.75990(6) 0.0206(2) Uani 1 1 d .
O4 O 0.7212(3) 0.89319(11) 0.51835(7) 0.0358(4) Uani 1 1 d .
O5 O 0.8611(3) 0.75199(11) 0.54281(6) 0.0308(3) Uani 1 1 d .
S1 S -0.08703(7) 0.78489(3) 0.760155(18) 0.01467(9) Uani 1 1 d .

loop_
_atom_site_aniso_label
_atom_site_aniso_U_11
_atom_site_aniso_U_22
_atom_site_aniso_U_33
_atom_site_aniso_U_23
_atom_site_aniso_U_13
_atom_site_aniso_U_12
C1 0.0156(8) 0.0165(8) 0.0179(7) 0.0016(6) 0.0005(6) -0.0010(6)
C2 0.0277(9) 0.0189(8) 0.0184(7) 0.0028(7) -0.0046(7) -0.0028(8)
C3 0.0327(10) 0.0203(9) 0.0147(8) 0.0006(7) -0.0019(7) -0.0019(8)
C4 0.0211(8) 0.0172(8) 0.0165(7) -0.0033(6) 0.0005(7) 0.0025(7)
C5 0.0216(9) 0.0174(8) 0.0224(8) 0.0009(7) 0.0014(7) -0.0019(7)
C6 0.0592(14) 0.0229(10) 0.0207(9) -0.0043(7) -0.0134(9) -0.0010(10)
C7 0.0314(9) 0.0148(8) 0.0207(8) -0.0002(6) -0.0043(7) -0.0017(7)
C8 0.0105(7) 0.0172(8) 0.0122(7) -0.0019(6) -0.0012(5) -0.0016(6)
C9 0.0190(8) 0.0166(8) 0.0175(7) -0.0006(7) -0.0012(6) 0.0010(7)
C10 0.0172(8) 0.0204(8) 0.0185(8) -0.0050(7) -0.0006(6) 0.0037(7)
C11 0.0126(7) 0.0269(9) 0.0120(7) -0.0046(6) -0.0003(6) -0.0033(6)
C12 0.0235(9) 0.0175(8) 0.0177(8) 0.0013(6) -0.0004(7) -0.0042(7)
C13 0.0176(8) 0.0148(8) 0.0177(8) -0.0012(6) -0.0011(6) 0.0021(7)
F1 0.0250(5) 0.0261(6) 0.0314(6) 0.0082(5) 0.0057(5) -0.0071(5)
F2 0.0337(6) 0.0189(5) 0.0308(6) 0.0084(4) -0.0072(5) 0.0016(5)
F3 0.0341(6) 0.0175(5) 0.0317(6) -0.0052(4) 0.0002(5) -0.0010(5)
N1 0.0166(6) 0.0150(7) 0.0146(6) -0.0007(5) -0.0010(5) 0.0011(6)
N2 0.0163(7) 0.0356(9) 0.0164(7) -0.0072(6) 0.0026(6) -0.0072(7)
O1 0.0495(9) 0.0255(7) 0.0153(6) 0.0022(5) 0.0066(6) -0.0015(6)
O2 0.0151(5) 0.0242(6) 0.0199(6) -0.0013(5) -0.0009(5) 0.0030(5)
O3 0.0188(5) 0.0201(6) 0.0228(6) -0.0015(5) -0.0004(5) -0.0067(5)
O4 0.0413(9) 0.0352(8) 0.0309(7) -0.0019(6) 0.0153(7) -0.0147(7)
O5 0.0179(7) 0.0536(9) 0.0210(6) -0.0082(6) 0.0017(5) 0.0060(6)
S1 0.01097(16) 0.01782(18) 0.01522(16) -0.00082(15) 0.00022(14) -0.00154(15)

loop_
_atom_type_symbol
_atom_type_description
_atom_type_scat_dispersion_real
_atom_type_scat_dispersion_imag
_atom_type_scat_source
C C 0.0033 0.0016 'International Tables Vol C Tables 4.2.6.8 and 6.1.1.4'
H H 0.0000 0.0000 'International Tables Vol C Tables 4.2.6.8 and 6.1.1.4'
N N 0.0061 0.0033 'International Tables Vol C Tables 4.2.6.8 and 6.1.1.4'
O O 0.0106 0.0060 'International Tables Vol C Tables 4.2.6.8 and 6.1.1.4'
F F 0.0171 0.0103 'International Tables Vol C Tables 4.2.6.8 and 6.1.1.4'
S S 0.1246 0.1234 'International Tables Vol C Tables 4.2.6.8 and 6.1.1.4'

loop_
_geom_angle_atom_site_label_1
_geom_angle_atom_site_label_2
_geom_angle_atom_site_label_3
_geom_angle
N1 C1 C2 102.82(13)
N1 C1 C5 115.32(13)
C2 C1 C5 109.59(13)
O1 C2 C3 60.20(12)
O1 C2 C1 111.05(14)
C3 C2 C1 110.03(14)
O1 C3 C2 59.39(11)
O1 C3 C6 116.18(15)
C2 C3 C6 124.60(17)
O1 C3 C4 111.67(15)
C2 C3 C4 109.76(14)
C6 C3 C4 120.09(15)
N1 C4 C3 101.75(13)
N1 C4 C7 114.95(13)
C3 C4 C7 112.27(15)
F1 C5 F2 107.12(14)
F1 C5 F3 107.57(14)
F2 C5 F3 105.61(14)
F1 C5 C1 114.48(15)
F2 C5 C1 109.30(14)
F3 C5 C1 112.27(14)
C13 C8 C9 121.70(14)
C13 C8 S1 120.10(12)
C9 C8 S1 118.20(12)
C10 C9 C8 118.77(15)
C11 C10 C9 118.52(15)
C10 C11 C12 123.35(15)
C10 C11 N2 117.67(15)
C12 C11 N2 118.97(16)
C11 C12 C13 118.16(15)
C12 C13 C8 119.43(15)
C1 N1 C4 113.02(13)
C1 N1 S1 123.68(11)
C4 N1 S1 121.02(11)
O4 N2 O5 124.58(15)
O4 N2 C11 117.95(16)
O5 N2 C11 117.46(15)
C2 O1 C3 60.41(11)
O3 S1 O2 120.06(7)
O3 S1 N1 107.68(7)
O2 S1 N1 105.58(7)
O3 S1 C8 106.07(7)
O2 S1 C8 108.21(7)
N1 S1 C8 108.91(7)

loop_
_geom_bond_atom_site_label_1
_geom_bond_atom_site_label_2
_geom_bond_distance
C1 N1 1.469(2)
C1 C2 1.509(2)
C1 C5 1.528(2)
C2 O1 1.438(2)
C2 C3 1.453(3)
C3 O1 1.450(2)
C3 C6 1.504(3)
C3 C4 1.515(2)
C4 N1 1.507(2)
C4 C7 1.517(2)
C5 F1 1.331(2)
C5 F2 1.347(2)
C5 F3 1.349(2)
C8 C13 1.386(2)
C8 C9 1.394(2)
C8 S1 1.7743(15)
C9 C10 1.391(2)
C10 C11 1.375(2)
C11 C12 1.381(2)
C11 N2 1.479(2)
C12 C13 1.386(2)
N1 S1 1.6284(13)
N2 O4 1.221(2)
N2 O5 1.226(2)
O2 S1 1.4340(12)
O3 S1 1.4323(12)

loop_
_geom_torsion_atom_site_label_1
_geom_torsion_atom_site_label_2
_geom_torsion_atom_site_label_3
_geom_torsion_atom_site_label_4
_geom_torsion
N1 C1 C2 O1 55.74(16)
C5 C1 C2 O1 -67.39(18)
N1 C1 C2 C3 -9.02(18)
C5 C1 C2 C3 -132.15(16)
C1 C2 C3 O1 103.40(15)
O1 C2 C3 C6 102.4(2)
C1 C2 C3 C6 -154.21(17)
O1 C2 C3 C4 -104.08(16)
C1 C2 C3 C4 -0.7(2)
O1 C3 C4 N1 -54.14(17)
C2 C3 C4 N1 9.79(19)
C6 C3 C4 N1 164.70(17)
O1 C3 C4 C7 -177.56(14)
C2 C3 C4 C7 -113.63(17)
C6 C3 C4 C7 41.3(2)
N1 C1 C5 F1 -32.6(2)
C2 C1 C5 F1 82.85(18)
N1 C1 C5 F2 -152.70(14)
C2 C1 C5 F2 -37.30(18)
N1 C1 C5 F3 90.46(17)
C2 C1 C5 F3 -154.13(15)
C13 C8 C9 C10 2.0(2)
S1 C8 C9 C10 -178.13(12)
C8 C9 C10 C11 0.2(2)
C9 C10 C11 C12 -2.0(3)
C9 C10 C11 N2 176.60(14)
C10 C11 C12 C13 1.7(3)
N2 C11 C12 C13 -176.88(14)
C11 C12 C13 C8 0.4(2)
C9 C8 C13 C12 -2.3(2)
S1 C8 C13 C12 177.83(13)
C2 C1 N1 C4 16.02(17)
C5 C1 N1 C4 135.24(14)
C2 C1 N1 S1 178.98(11)
C5 C1 N1 S1 -61.81(18)
C3 C4 N1 C1 -16.33(18)
C7 C4 N1 C1 105.25(16)
C3 C4 N1 S1 -179.79(11)
C7 C4 N1 S1 -58.21(19)
C10 C11 N2 O4 172.14(15)
C12 C11 N2 O4 -9.2(2)
C10 C11 N2 O5 -9.1(2)
C12 C11 N2 O5 169.54(15)
C1 C2 O1 C3 -101.69(16)
C6 C3 O1 C2 -116.39(19)
C4 C3 O1 C2 100.81(16)
C1 N1 S1 O3 48.64(14)
C4 N1 S1 O3 -149.70(12)
C1 N1 S1 O2 178.04(12)
C4 N1 S1 O2 -20.31(14)
C1 N1 S1 C8 -65.96(14)
C4 N1 S1 C8 95.70(14)
C13 C8 S1 O3 151.16(13)
C9 C8 S1 O3 -28.76(14)
C13 C8 S1 O2 21.10(15)
C9 C8 S1 O2 -158.81(12)
C13 C8 S1 N1 -93.20(13)
C9 C8 S1 N1 86.88(13)
